data_4131098
loop_
_publ_author_name
'Ruccolo, Serge'
'Sattler, Wesley'
'Rong, Yi'
'Parkin, Gerard'

_publ_section_title
;
 Modulation of Zn-C Bond Lengths Induced by Ligand Architecture in Zinc
 Carbatrane Compounds.
;
_journal_issue 44
_journal_name_full 'Journal of the American Chemical Society'
_journal_page_first 14542
_journal_page_last 14545
_journal_paper_doi 10.1021/jacs.6b09250
_journal_volume 138
_journal_year 2016
_chemical_formula_sum 'C13 H15 Br N6 S3 Zn'
_chemical_formula_weight 496.77
_space_group_crystal_system monoclinic
_space_group_IT_number 14
_space_group_name_Hall '-P 2yn'
_space_group_name_H-M_alt 'P 1 21/n 1'
_atom_sites_solution_hydrogens geom
_audit_creation_method SHELXL-2014/7
_cell_angle_alpha 90
_cell_angle_beta 98.2220(10)
_cell_angle_gamma 90
_cell_formula_units_Z 4
_cell_length_a 9.4115(6)
_cell_length_b 13.1229(9)
_cell_length_c 14.5918(10)
_cell_measurement_reflns_used 9978
_cell_measurement_temperature 150(2)
_cell_measurement_theta_max 30.62
_cell_measurement_theta_min 2.43
_cell_volume 1783.7(2)
_computing_cell_refinement 'Bruker SAINT'
_computing_data_collection 'Bruker APEX2'
_computing_data_reduction 'Bruker SAINT'
_computing_molecular_graphics 'Bruker SHELXTL'
_computing_publication_material 'Bruker SHELXTL'
_computing_structure_refinement 'SHELXL-2014/7 (Sheldrick, 2014)'
_computing_structure_solution 'SHELXS-97 (Sheldrick, 2008)'
_diffrn_ambient_temperature 150(2)
_diffrn_measured_fraction_theta_full 1.000
_diffrn_measured_fraction_theta_max 0.993
_diffrn_measurement_device_type 'Bruker APEX-II CCD'
_diffrn_measurement_method '\f and \w scans'
_diffrn_radiation_type MoK\a
_diffrn_radiation_wavelength 0.71073
_diffrn_reflns_av_R_equivalents 0.0335
_diffrn_reflns_av_unetI/netI 0.0267
_diffrn_reflns_Laue_measured_fraction_full 1.000
_diffrn_reflns_Laue_measured_fraction_max 0.993
_diffrn_reflns_limit_h_max 13
_diffrn_reflns_limit_h_min -13
_diffrn_reflns_limit_k_max 18
_diffrn_reflns_limit_k_min -18
_diffrn_reflns_limit_l_max 20
_diffrn_reflns_limit_l_min -20
_diffrn_reflns_number 28417
_diffrn_reflns_point_group_measured_fraction_full 1.000
_diffrn_reflns_point_group_measured_fraction_max 0.993
_diffrn_reflns_theta_full 25.242
_diffrn_reflns_theta_max 30.746
_diffrn_reflns_theta_min 2.097
_exptl_absorpt_coefficient_mu 3.977
_exptl_absorpt_correction_T_max 0.4364
_exptl_absorpt_correction_T_min 0.3536
_exptl_absorpt_correction_type empirical
_exptl_absorpt_process_details sadabs
_exptl_crystal_colour colorless
_exptl_crystal_density_diffrn 1.850
_exptl_crystal_description block
_exptl_crystal_F_000 992
_exptl_crystal_size_max 0.330
_exptl_crystal_size_mid 0.280
_exptl_crystal_size_min 0.250
_refine_diff_density_max 0.660
_refine_diff_density_min -0.608
_refine_diff_density_rms 0.093
_refine_ls_extinction_method none
_refine_ls_goodness_of_fit_ref 1.019
_refine_ls_hydrogen_treatment constr
_refine_ls_matrix_type full
_refine_ls_number_parameters 220
_refine_ls_number_reflns 5526
_refine_ls_number_restraints 0
_refine_ls_restrained_S_all 1.019
_refine_ls_R_factor_all 0.0484
_refine_ls_R_factor_gt 0.0319
_refine_ls_shift/su_max 0.001
_refine_ls_shift/su_mean 0.000
_refine_ls_structure_factor_coef Fsqd
_refine_ls_weighting_details 'w=1/[\s^2^(Fo^2^)+(0.0418P)^2^+0.9248P] where P=(Fo^2^+2Fc^2^)/3'
_refine_ls_weighting_scheme calc
_refine_ls_wR_factor_gt 0.0755
_refine_ls_wR_factor_ref 0.0822
_reflns_Friedel_coverage 0.000
_reflns_number_gt 4331
_reflns_number_total 5526
_reflns_threshold_expression 'I > 2\s(I)'
_cod_data_source_file tsznbrs10.cif
_cod_data_source_block tsznbs10
_cod_original_sg_symbol_H-M 'P 21/n'
_cod_database_code 4131098
_shelx_shelxl_version_number 2014/7
_shelx_space_group_comment
; 
The symmetry employed for this shelxl refinement is uniquely defined 
by the following loop, which should always be used as a source of 
symmetry information in preference to the above space-group names. 
They are only intended as comments. 
;
_shelx_estimated_absorpt_t_min 0.354
_shelx_estimated_absorpt_t_max 0.436

loop_
_space_group_symop_operation_xyz
'x, y, z'
'-x+1/2, y+1/2, -z+1/2'
'-x, -y, -z'
'x-1/2, -y-1/2, z-1/2'

loop_
_atom_site_label
_atom_site_type_symbol
_atom_site_fract_x
_atom_site_fract_y
_atom_site_fract_z
_atom_site_U_iso_or_equiv
_atom_site_adp_type
_atom_site_occupancy
_atom_site_site_symmetry_order
_atom_site_calc_flag
_atom_site_refinement_flags_posn
_atom_site_refinement_flags_adp
Zn Zn 0.64364(3) 0.27797(2) 0.07433(2) 0.02510(7) Uani 1 1 d . .
Br Br 0.49853(3) 0.33171(2) 0.19794(2) 0.04203(8) Uani 1 1 d . .
S1 S 0.94029(6) 0.15153(4) 0.00796(4) 0.02520(11) Uani 1 1 d . .
S2 S 0.84715(6) 0.33184(4) -0.10444(4) 0.02452(11) Uani 1 1 d . .
S3 S 0.67882(6) 0.14261(4) -0.12842(4) 0.02483(11) Uani 1 1 d . .
N11 N 0.80895(19) 0.21385(13) 0.15565(12) 0.0231(3) Uani 1 1 d . .
N12 N 1.00894(19) 0.12856(14) 0.19433(12) 0.0234(4) Uani 1 1 d . .
N21 N 0.7007(2) 0.41279(14) 0.02851(13) 0.0267(4) Uani 1 1 d . .
N22 N 0.8150(2) 0.52666(15) -0.04372(13) 0.0294(4) Uani 1 1 d . .
N31 N 0.5011(2) 0.18593(14) 0.00078(14) 0.0268(4) Uani 1 1 d . .
N32 N 0.4101(2) 0.07871(15) -0.10760(14) 0.0307(4) Uani 1 1 d . .
C1 C 0.7929(2) 0.21977(16) -0.05136(14) 0.0224(4) Uani 1 1 d . .
C11 C 0.9151(2) 0.16559(15) 0.12404(14) 0.0212(4) Uani 1 1 d . .
C13 C 0.8369(2) 0.20758(17) 0.25139(15) 0.0269(4) Uani 1 1 d . .
H13A H 0.7787 0.2354 0.2933 0.032 Uiso 1 1 calc R U
C14 C 0.9598(2) 0.15580(17) 0.27531(15) 0.0269(4) Uani 1 1 d . .
H14A H 1.0042 0.1408 0.3364 0.032 Uiso 1 1 calc R U
C16 C 1.1358(2) 0.06753(19) 0.18587(17) 0.0319(5) Uani 1 1 d . .
H16A H 1.1313 0.0434 0.1220 0.048 Uiso 1 1 calc R U
H16B H 1.1393 0.0089 0.2278 0.048 Uiso 1 1 calc R U
H16C H 1.2221 0.1092 0.2022 0.048 Uiso 1 1 calc R U
C21 C 0.7818(2) 0.42689(16) -0.03699(14) 0.0241(4) Uani 1 1 d . .
C23 C 0.6820(3) 0.50767(18) 0.06556(18) 0.0355(5) Uani 1 1 d . .
H23A H 0.6283 0.5213 0.1146 0.043 Uiso 1 1 calc R U
C24 C 0.7513(3) 0.57786(19) 0.02154(17) 0.0374(6) Uani 1 1 d . .
H24A H 0.7554 0.6491 0.0333 0.045 Uiso 1 1 calc R U
C26 C 0.8971(3) 0.5722(2) -0.11010(17) 0.0359(5) Uani 1 1 d . .
H26A H 0.9702 0.5239 -0.1244 0.054 Uiso 1 1 calc R U
H26B H 0.9438 0.6344 -0.0838 0.054 Uiso 1 1 calc R U
H26C H 0.8327 0.5889 -0.1670 0.054 Uiso 1 1 calc R U
C31 C 0.5244(2) 0.13660(16) -0.07484(15) 0.0245(4) Uani 1 1 d . .
C33 C 0.3646(3) 0.15804(19) 0.01634(19) 0.0348(5) Uani 1 1 d . .
H33A H 0.3183 0.1813 0.0662 0.042 Uiso 1 1 calc R U
C34 C 0.3082(3) 0.0933(2) -0.0497(2) 0.0389(6) Uani 1 1 d . .
H34A H 0.2157 0.0631 -0.0556 0.047 Uiso 1 1 calc R U
C36 C 0.3948(3) 0.0168(2) -0.1909(2) 0.0425(6) Uani 1 1 d . .
H36A H 0.4761 -0.0302 -0.1880 0.064 Uiso 1 1 calc R U
H36B H 0.3927 0.0611 -0.2451 0.064 Uiso 1 1 calc R U
H36C H 0.3052 -0.0221 -0.1957 0.064 Uiso 1 1 calc R U

loop_
_atom_site_aniso_label
_atom_site_aniso_U_11
_atom_site_aniso_U_22
_atom_site_aniso_U_33
_atom_site_aniso_U_23
_atom_site_aniso_U_13
_atom_site_aniso_U_12
Zn 0.02275(13) 0.02633(13) 0.02648(13) 0.00149(10) 0.00447(9) 0.00438(10)
Br 0.03879(15) 0.05443(18) 0.03589(14) -0.00162(11) 0.01567(11) 0.01406(12)
S1 0.0218(2) 0.0310(3) 0.0228(2) -0.0009(2) 0.00306(19) 0.0084(2)
S2 0.0262(3) 0.0248(3) 0.0232(2) -0.0007(2) 0.00572(19) -0.0012(2)
S3 0.0220(2) 0.0260(3) 0.0263(3) -0.0051(2) 0.00284(19) 0.00038(19)
N11 0.0238(9) 0.0237(9) 0.0220(8) -0.0004(7) 0.0036(7) 0.0013(7)
N12 0.0224(9) 0.0233(8) 0.0237(9) 0.0015(7) 0.0003(7) -0.0002(7)
N21 0.0293(10) 0.0247(9) 0.0259(9) 0.0000(7) 0.0031(7) 0.0077(7)
N22 0.0358(11) 0.0243(9) 0.0262(9) 0.0021(7) -0.0020(8) 0.0008(8)
N31 0.0227(9) 0.0268(9) 0.0320(10) 0.0032(8) 0.0076(7) 0.0017(7)
N32 0.0277(10) 0.0268(9) 0.0375(11) 0.0021(8) 0.0047(8) -0.0050(8)
C1 0.0217(10) 0.0215(9) 0.0232(10) -0.0003(8) 0.0010(7) 0.0012(8)
C11 0.0214(9) 0.0187(9) 0.0232(9) 0.0010(7) 0.0020(7) -0.0011(7)
C13 0.0304(11) 0.0281(11) 0.0229(10) 0.0000(8) 0.0056(8) -0.0031(9)
C14 0.0298(11) 0.0293(11) 0.0209(10) 0.0015(8) 0.0018(8) -0.0052(9)
C16 0.0261(11) 0.0379(13) 0.0308(12) 0.0041(10) 0.0014(9) 0.0111(10)
C21 0.0259(10) 0.0221(10) 0.0226(10) 0.0003(8) -0.0023(8) 0.0031(8)
C23 0.0456(14) 0.0276(12) 0.0336(12) -0.0036(10) 0.0068(10) 0.0116(10)
C24 0.0518(16) 0.0243(11) 0.0346(13) -0.0025(10) 0.0007(11) 0.0097(11)
C26 0.0415(14) 0.0319(12) 0.0324(12) 0.0056(10) -0.0009(10) -0.0078(10)
C31 0.0211(10) 0.0219(10) 0.0301(11) 0.0057(8) 0.0017(8) 0.0011(8)
C33 0.0279(12) 0.0347(13) 0.0445(14) 0.0058(11) 0.0145(10) -0.0013(10)
C34 0.0280(12) 0.0364(13) 0.0544(16) 0.0076(12) 0.0131(11) -0.0067(10)
C36 0.0402(15) 0.0376(14) 0.0485(16) -0.0068(12) 0.0023(12) -0.0144(12)

loop_
_atom_type_symbol
_atom_type_description
_atom_type_scat_dispersion_real
_atom_type_scat_dispersion_imag
_atom_type_scat_source
C C 0.0033 0.0016 'International Tables Vol C Tables 4.2.6.8 and 6.1.1.4'
H H 0.0000 0.0000 'International Tables Vol C Tables 4.2.6.8 and 6.1.1.4'
N N 0.0061 0.0033 'International Tables Vol C Tables 4.2.6.8 and 6.1.1.4'
S S 0.1246 0.1234 'International Tables Vol C Tables 4.2.6.8 and 6.1.1.4'
Zn Zn 0.2839 1.4301 'International Tables Vol C Tables 4.2.6.8 and 6.1.1.4'
Br Br -0.2901 2.4595 'International Tables Vol C Tables 4.2.6.8 and 6.1.1.4'

loop_
_geom_angle_atom_site_label_1
_geom_angle_atom_site_label_2
_geom_angle_atom_site_label_3
_geom_angle
N21 Zn N31 123.28(8)
N21 Zn N11 110.37(7)
N31 Zn N11 117.97(8)
N21 Zn Br 101.07(5)
N31 Zn Br 99.38(6)
N11 Zn Br 98.54(5)
N21 Zn C1 79.86(7)
N31 Zn C1 80.29(7)
N11 Zn C1 80.84(7)
Br Zn C1 179.03(5)
C11 S1 C1 102.38(10)
C21 S2 C1 101.48(10)
C31 S3 C1 102.15(10)
C11 N11 C13 106.22(18)
C11 N11 Zn 123.86(15)
C13 N11 Zn 129.91(15)
C11 N12 C14 107.22(18)
C11 N12 C16 126.20(18)
C14 N12 C16 126.54(18)
C21 N21 C23 106.1(2)
C21 N21 Zn 125.44(15)
C23 N21 Zn 127.92(17)
C21 N22 C24 107.2(2)
C21 N22 C26 126.7(2)
C24 N22 C26 126.1(2)
C31 N31 C33 106.0(2)
C31 N31 Zn 124.36(15)
C33 N31 Zn 129.66(17)
C31 N32 C34 107.1(2)
C31 N32 C36 126.3(2)
C34 N32 C36 126.6(2)
S3 C1 S1 112.66(11)
S3 C1 S2 112.71(11)
S1 C1 S2 112.29(11)
S3 C1 Zn 106.26(9)
S1 C1 Zn 105.69(9)
S2 C1 Zn 106.58(9)
N11 C11 N12 110.74(18)
N11 C11 S1 126.99(16)
N12 C11 S1 122.26(16)
C14 C13 N11 108.9(2)
C13 C14 N12 106.90(19)
N21 C21 N22 110.60(19)
N21 C21 S2 126.34(17)
N22 C21 S2 123.00(18)
C24 C23 N21 109.5(2)
C23 C24 N22 106.6(2)
N31 C31 N32 110.65(19)
N31 C31 S3 126.71(17)
N32 C31 S3 122.64(18)
C34 C33 N31 109.4(2)
C33 C34 N32 106.9(2)

loop_
_geom_bond_atom_site_label_1
_geom_bond_atom_site_label_2
_geom_bond_distance
Zn N21 1.992(2)
Zn N31 1.999(2)
Zn N11 2.0021(18)
Zn Br 2.5140(4)
Zn C1 2.580(2)
S1 C11 1.753(2)
S1 C1 1.770(2)
S2 C21 1.754(2)
S2 C1 1.771(2)
S3 C31 1.748(2)
S3 C1 1.760(2)
N11 C11 1.320(3)
N11 C13 1.387(3)
N12 C11 1.345(3)
N12 C14 1.376(3)
N12 C16 1.458(3)
N21 C21 1.319(3)
N21 C23 1.379(3)
N22 C21 1.353(3)
N22 C24 1.371(3)
N22 C26 1.451(3)
N31 C31 1.324(3)
N31 C33 1.386(3)
N32 C31 1.347(3)
N32 C34 1.379(3)
N32 C36 1.451(3)
C13 C14 1.344(3)
C23 C24 1.344(4)
C33 C34 1.336(4)
